data_7029939
loop_
_publ_author_name
'Chernyshev, Alexander N.'
'Bokach, Nadezhda A.'
'Gushchin, Pavel V.'
'Haukka, Matti'
'Kukushkin, Vadim Yu'

_publ_section_title
;
 Reactions of platinum(IV)-bound nitriles with isomeric nitroanilines:
 addition vs. substitution.
;
_journal_issue 41
_journal_name_full 'Dalton transactions (Cambridge, England : 2003)'
_journal_page_first 12857
_journal_page_last 12864
_journal_paper_doi 10.1039/c2dt30986f
_journal_volume 41
_journal_year 2012
_chemical_formula_moiety 'C18 H22 Cl4 N6 O4 Pt'
_chemical_formula_sum 'C18 H22 Cl4 N6 O4 Pt'
_chemical_formula_weight 723.31
_chemical_name_systematic
;
?
;
_space_group_crystal_system triclinic
_space_group_IT_number 2
_space_group_name_Hall '-P 1'
_space_group_name_H-M_alt 'P -1'
_symmetry_space_group_name_Hall '-P 1'
_symmetry_space_group_name_H-M 'P -1'
_atom_sites_solution_hydrogens geom
_atom_sites_solution_primary direct
_atom_sites_solution_secondary difmap
_audit_creation_date 2012-03-14
_audit_creation_method
;
Olex2 1.1
(compiled 2011.11.01 svn.r2039, GUI svn.r3906)
;
_cell_angle_alpha 73.9520(10)
_cell_angle_beta 82.1570(10)
_cell_angle_gamma 75.8260(10)
_cell_formula_units_Z 1
_cell_length_a 6.59770(10)
_cell_length_b 7.9991(2)
_cell_length_c 11.9255(2)
_cell_measurement_reflns_used 8872
_cell_measurement_temperature 100
_cell_measurement_theta_max 33.074
_cell_measurement_theta_min 2.715
_cell_volume 584.84(2)
_computing_cell_refinement 'SAINT (Bruker AXS, 2009)'
_computing_data_collection 'APEX2 (Bruker AXS, 2010)'
_computing_data_reduction 'SAINT v7.68A (Bruker, 2009)'
_computing_molecular_graphics 'CrystaMaker (CrystalMaker Software ltd., 2011)'
_computing_publication_material 'SHELXL-97 (Sheldrick, 2008)'
_computing_structure_refinement
;
SHELXL, G.M. Sheldrick, Acta Cryst.
2008). A64, 112-122
;
_computing_structure_solution
;
olex2.solve (L.J. Bourhis, O.V. Dolomanov, R.J. Gildea, J.A.K. Howard,
H. Puschmann, in preparation, 2011)
;
_diffrn_ambient_temperature 100
_diffrn_detector_area_resol_mean 16
_diffrn_measured_fraction_theta_full 0.996
_diffrn_measured_fraction_theta_max 0.996
_diffrn_measurement_device '62mm x 62mm CCD camera on three-circle goniostat'
_diffrn_measurement_device_type 'Bruker SMART APEX II CCD'
_diffrn_measurement_method '\f and \w scans'
_diffrn_radiation_monochromator 'flat graphite crystal'
_diffrn_radiation_type 'MO K\a'
_diffrn_radiation_wavelength 0.71073
_diffrn_reflns_av_R_equivalents 0.0342
_diffrn_reflns_av_unetI/netI 0.0356
_diffrn_reflns_limit_h_max 10
_diffrn_reflns_limit_h_min -10
_diffrn_reflns_limit_k_max 12
_diffrn_reflns_limit_k_min -12
_diffrn_reflns_limit_l_max 14
_diffrn_reflns_limit_l_min -18
_diffrn_reflns_number 15751
_diffrn_reflns_theta_full 33.19
_diffrn_reflns_theta_max 33.19
_diffrn_reflns_theta_min 1.78
_diffrn_source 'fine-focus sealed tube'
_diffrn_source_current 30.0
_diffrn_source_power 1.5
_diffrn_source_voltage 50.0
_exptl_absorpt_coefficient_mu 6.494
_exptl_absorpt_correction_T_max 0.5843
_exptl_absorpt_correction_T_min 0.3862
_exptl_absorpt_correction_type numerical
_exptl_absorpt_process_details
;
SADABS-2008/1 (Bruker,2008) was used for absorption correction.
R(int) was 0.0690 before and 0.0429 after correction.
The Ratio of minimum to maximum transmission is 0.6610.
The \l/2 correction factor is 0.0015.
;
_exptl_crystal_colour yellow
_exptl_crystal_colour_primary yellow
_exptl_crystal_density_diffrn 2.054
_exptl_crystal_density_method 'not measured'
_exptl_crystal_description block
_exptl_crystal_F_000 350
_exptl_crystal_size_max 0.09
_exptl_crystal_size_mid 0.08
_exptl_crystal_size_min 0.08
_refine_diff_density_max 1.154
_refine_diff_density_min -1.720
_refine_diff_density_rms 0.127
_refine_ls_extinction_method none
_refine_ls_goodness_of_fit_ref 1.034
_refine_ls_hydrogen_treatment constr
_refine_ls_matrix_type full
_refine_ls_number_parameters 152
_refine_ls_number_reflns 4457
_refine_ls_number_restraints 0
_refine_ls_restrained_S_all 1.034
_refine_ls_R_factor_all 0.0213
_refine_ls_R_factor_gt 0.0206
_refine_ls_shift/su_max 0.000
_refine_ls_shift/su_mean 0.000
_refine_ls_structure_factor_coef Fsqd
_refine_ls_weighting_details 'calc w=1/[\s^2^(Fo^2^)+(0.0179P)^2^+0.0000P] where P=(Fo^2^+2Fc^2^)/3'
_refine_ls_weighting_scheme calc
_refine_ls_wR_factor_gt 0.0408
_refine_ls_wR_factor_ref 0.0411
_reflns_number_gt 4418
_reflns_number_total 4457
_reflns_threshold_expression >2sigma(I)
_cod_data_source_file c2dt30986f.txt
_cod_data_source_block 5
_cod_database_code 7029939

loop_
_space_group_symop_id
_space_group_symop_operation_xyz
1 'x, y, z'
2 '-x, -y, -z'

loop_
_atom_site_label
_atom_site_type_symbol
_atom_site_fract_x
_atom_site_fract_y
_atom_site_fract_z
_atom_site_U_iso_or_equiv
_atom_site_adp_type
_atom_site_occupancy
_atom_site_symmetry_multiplicity
_atom_site_calc_flag
_atom_site_refinement_flags
Pt1 Pt 0.5000 0.0000 0.5000 0.01221(3) Uani 1 2 d S
Cl1 Cl 0.63318(8) 0.25185(6) 0.47483(4) 0.01907(9) Uani 1 1 d .
Cl2 Cl 0.66906(8) -0.12586(6) 0.67142(4) 0.02022(9) Uani 1 1 d .
N1 N 0.2287(3) 0.0979(2) 0.58540(14) 0.0166(3) Uani 1 1 d .
H1 H 0.1174 0.0823 0.5598 0.020 Uiso 1 1 calc R
C9 C 0.2957(3) 0.1562(2) 0.92021(18) 0.0183(4) Uani 1 1 d .
H9 H 0.3068 0.0363 0.9183 0.022 Uiso 1 1 calc R
N2 N 0.3254(3) 0.2395(2) 0.70730(15) 0.0175(3) Uani 1 1 d .
H2 H 0.4413 0.2508 0.6625 0.021 Uiso 1 1 calc R
C7 C 0.2584(3) 0.3739(3) 1.03052(17) 0.0173(3) Uani 1 1 d .
H7 H 0.2455 0.4049 1.1029 0.021 Uiso 1 1 calc R
C2 C -0.0398(3) 0.2154(3) 0.72038(18) 0.0192(4) Uani 1 1 d .
H2A H -0.0418 0.1845 0.8068 0.023 Uiso 1 1 calc R
H2B H -0.1190 0.1400 0.6987 0.023 Uiso 1 1 calc R
C3 C -0.1458(3) 0.4123(3) 0.6756(2) 0.0274(5) Uani 1 1 d .
H3A H -0.1487 0.4418 0.5904 0.041 Uiso 1 1 calc R
H3B H -0.0670 0.4870 0.6966 0.041 Uiso 1 1 calc R
H3C H -0.2895 0.4339 0.7113 0.041 Uiso 1 1 calc R
C8 C 0.2745(3) 0.1994(3) 1.02704(17) 0.0190(4) Uani 1 1 d .
H8 H 0.2710 0.1090 1.0979 0.023 Uiso 1 1 calc R
C4 C 0.3007(3) 0.2875(2) 0.81633(17) 0.0153(3) Uani 1 1 d .
C1 C 0.1820(3) 0.1785(2) 0.66954(16) 0.0154(3) Uani 1 1 d .
C6 C 0.2618(3) 0.5015(2) 0.92539(17) 0.0152(3) Uani 1 1 d .
C5 C 0.2835(3) 0.4637(2) 0.81714(16) 0.0149(3) Uani 1 1 d .
H5 H 0.2864 0.5546 0.7465 0.018 Uiso 1 1 calc R
O2 O 0.2374(2) 0.7203(2) 1.02284(14) 0.0249(3) Uani 1 1 d .
O1 O 0.2046(3) 0.8032(2) 0.83630(14) 0.0296(4) Uani 1 1 d .
N3 N 0.2336(3) 0.6883(2) 0.92823(15) 0.0187(3) Uani 1 1 d .

loop_
_atom_site_aniso_label
_atom_site_aniso_U_11
_atom_site_aniso_U_22
_atom_site_aniso_U_33
_atom_site_aniso_U_23
_atom_site_aniso_U_13
_atom_site_aniso_U_12
Pt1 0.01824(5) 0.01102(4) 0.00807(5) -0.00456(3) -0.00115(3) -0.00193(3)
Cl1 0.0295(2) 0.01657(19) 0.0142(2) -0.00655(16) 0.00157(17) -0.00941(17)
Cl2 0.0294(2) 0.01777(19) 0.0130(2) -0.00493(16) -0.00778(17) 0.00032(17)
N1 0.0192(7) 0.0183(7) 0.0148(7) -0.0089(6) -0.0018(6) -0.0032(6)
C9 0.0225(9) 0.0149(8) 0.0190(9) -0.0066(7) -0.0034(7) -0.0035(7)
N2 0.0183(7) 0.0215(7) 0.0166(8) -0.0121(6) 0.0030(6) -0.0055(6)
C7 0.0178(8) 0.0213(8) 0.0142(9) -0.0074(7) -0.0014(7) -0.0039(7)
C2 0.0176(8) 0.0231(9) 0.0188(9) -0.0105(7) 0.0010(7) -0.0037(7)
C3 0.0227(10) 0.0248(10) 0.0368(13) -0.0153(9) -0.0064(9) 0.0017(8)
C8 0.0227(9) 0.0185(8) 0.0148(9) -0.0029(7) -0.0021(7) -0.0042(7)
C4 0.0160(8) 0.0180(8) 0.0147(8) -0.0096(7) -0.0005(6) -0.0030(6)
C1 0.0196(8) 0.0130(7) 0.0128(8) -0.0035(6) -0.0013(6) -0.0016(6)
C6 0.0159(8) 0.0148(7) 0.0173(9) -0.0079(7) 0.0003(7) -0.0042(6)
C5 0.0160(8) 0.0161(8) 0.0132(8) -0.0052(6) 0.0009(6) -0.0042(6)
O2 0.0304(8) 0.0261(7) 0.0242(8) -0.0169(6) 0.0011(6) -0.0071(6)
O1 0.0484(10) 0.0160(7) 0.0240(8) -0.0047(6) 0.0008(7) -0.0083(7)
N3 0.0197(8) 0.0174(7) 0.0223(9) -0.0106(6) 0.0027(6) -0.0060(6)

loop_
_atom_type_symbol
_atom_type_description
_atom_type_scat_dispersion_real
_atom_type_scat_dispersion_imag
_atom_type_scat_source
C C 0.0033 0.0016 'International Tables Vol C Tables 4.2.6.8 and 6.1.1.4'
H H 0.0000 0.0000 'International Tables Vol C Tables 4.2.6.8 and 6.1.1.4'
N N 0.0061 0.0033 'International Tables Vol C Tables 4.2.6.8 and 6.1.1.4'
O O 0.0106 0.0060 'International Tables Vol C Tables 4.2.6.8 and 6.1.1.4'
Cl Cl 0.1484 0.1585 'International Tables Vol C Tables 4.2.6.8 and 6.1.1.4'
Pt Pt -1.7033 8.3905 'International Tables Vol C Tables 4.2.6.8 and 6.1.1.4'

loop_
_geom_angle_atom_site_label_1
_geom_angle_atom_site_label_2
_geom_angle_atom_site_label_3
_geom_angle
_geom_angle_site_symmetry_1
_geom_angle_site_symmetry_3
_geom_angle_publ_flag
Cl1 Pt1 Cl1 180.0 . 2_656 ?
Cl2 Pt1 Cl1 90.996(17) . 2_656 ?
Cl2 Pt1 Cl1 89.005(17) 2_656 2_656 ?
Cl2 Pt1 Cl1 89.004(17) . . yes
Cl2 Pt1 Cl1 90.995(17) 2_656 . ?
Cl2 Pt1 Cl2 180.0 2_656 . ?
N1 Pt1 Cl1 93.88(5) . . yes
N1 Pt1 Cl1 86.12(5) 2_656 . ?
N1 Pt1 Cl1 93.88(5) 2_656 2_656 ?
N1 Pt1 Cl1 86.12(5) . 2_656 ?
N1 Pt1 Cl2 92.84(5) . . ?
N1 Pt1 Cl2 87.15(5) 2_656 . ?
N1 Pt1 Cl2 87.16(5) . 2_656 ?
N1 Pt1 Cl2 92.85(5) 2_656 2_656 ?
N1 Pt1 N1 180.0 2_656 . ?
C1 N1 Pt1 134.41(14) . . ?
C4 C9 C8 120.28(17) . . ?
C1 N2 C4 123.81(16) . . ?
C6 C7 C8 117.93(17) . . ?
C1 C2 C3 110.92(17) . . ?
C7 C8 C9 120.22(18) . . ?
C9 C4 N2 119.32(16) . . ?
C9 C4 C5 120.77(17) . . ?
C5 C4 N2 119.91(17) . . ?
N1 C1 N2 121.59(17) . . ?
N1 C1 C2 119.53(17) . . ?
N2 C1 C2 118.75(16) . . ?
C7 C6 C5 123.59(17) . . ?
C7 C6 N3 118.32(16) . . ?
C5 C6 N3 118.06(17) . . ?
C6 C5 C4 117.20(17) . . ?
O2 N3 C6 118.22(17) . . ?
O1 N3 C6 117.96(16) . . ?
O1 N3 O2 123.81(17) . . ?

loop_
_geom_bond_atom_site_label_1
_geom_bond_atom_site_label_2
_geom_bond_distance
_geom_bond_site_symmetry_2
_geom_bond_publ_flag
Pt1 Cl1 2.3197(4) . yes
Pt1 Cl1 2.3197(4) 2_656 ?
Pt1 Cl2 2.3176(4) 2_656 ?
Pt1 Cl2 2.3176(4) . yes
Pt1 N1 2.0278(16) . yes
Pt1 N1 2.0278(16) 2_656 ?
N1 C1 1.301(2) . yes
C9 C8 1.390(3) . ?
C9 C4 1.387(3) . ?
N2 C4 1.432(2) . ?
N2 C1 1.342(2) . yes
C7 C8 1.386(3) . ?
C7 C6 1.382(3) . ?
C2 C3 1.533(3) . ?
C2 C1 1.498(3) . ?
C4 C5 1.389(2) . ?
C6 C5 1.386(3) . ?
C6 N3 1.469(2) . ?
O2 N3 1.229(2) . ?
O1 N3 1.224(2) . ?
